data_2204939
loop_
_publ_author_name
'You, Zhong-Lu'
'Wang, Zuo-Mao'
'Zou, Ying'
'Zhu, Hai-Liang'

_publ_section_title
;<i>catena</i>-Poly[[silver(I)-\m-propane-1,3-diamine-\k^2^<i>N</i>:<i>N</i>']
 bis(4-nitrobenzoato-\k<i>O</i>)argentate(I)]
;
_journal_issue 1
_journal_name_full 'Acta Crystallographica Section E'
_journal_page_first m6
_journal_page_last m8
_journal_paper_doi 10.1107/S1600536804031071
_journal_volume 61
_journal_year 2005
_chemical_formula_iupac '[Ag (C3 H10 N2)] [Ag (C7 H4 N O4)2]'
_chemical_formula_moiety 'C3 H10 Ag N2 +, C14 H8 Ag N2 O8 -'
_chemical_formula_sum 'C17 H18 Ag2 N4 O8'
_chemical_formula_weight 622.09
_chemical_name_systematic
;
catena-Poly[[silver(I)-\m-propane-1,3-diamine-\k^2^N:N']
bis(4-nitrobenzoato-\kO)silver(I)]
;
_space_group_IT_number 2
_symmetry_cell_setting triclinic
_symmetry_space_group_name_Hall '-P 1'
_symmetry_space_group_name_H-M 'P -1'
_atom_sites_solution_hydrogens geom
_atom_sites_solution_primary direct
_atom_sites_solution_secondary difmap
_audit_creation_method SHELXL-97
_cell_angle_alpha 108.472(5)
_cell_angle_beta 93.918(6)
_cell_angle_gamma 92.673(5)
_cell_formula_units_Z 2
_cell_length_a 9.530(5)
_cell_length_b 9.561(6)
_cell_length_c 11.609(5)
_cell_measurement_reflns_used 3715
_cell_measurement_temperature 298(2)
_cell_measurement_theta_max 26.48
_cell_measurement_theta_min 2.253
_cell_volume 998.3(9)
_computing_cell_refinement SMART
_computing_data_collection 'SMART (Bruker, 1998)'
_computing_data_reduction 'SAINT (Bruker, 1998)'
_computing_molecular_graphics 'SHELXTL (Sheldrick, 1997b)'
_computing_publication_material SHELXTL
_computing_structure_refinement 'SHELXL97 (Sheldrick, 1997a)'
_computing_structure_solution 'SHELXS97 (Sheldrick, 1997a)'
_diffrn_ambient_temperature 298(2)
_diffrn_measured_fraction_theta_full 0.988
_diffrn_measured_fraction_theta_max 0.988
_diffrn_measurement_device_type 'Bruker SMART CCD area-detector'
_diffrn_measurement_method \w
_diffrn_radiation_monochromator graphite
_diffrn_radiation_source 'fine-focus sealed tube'
_diffrn_radiation_type MoK\a
_diffrn_radiation_wavelength 0.71073
_diffrn_reflns_av_R_equivalents 0.0210
_diffrn_reflns_av_sigmaI/netI 0.0273
_diffrn_reflns_limit_h_max 10
_diffrn_reflns_limit_h_min -11
_diffrn_reflns_limit_k_max 11
_diffrn_reflns_limit_k_min -11
_diffrn_reflns_limit_l_max 10
_diffrn_reflns_limit_l_min -13
_diffrn_reflns_number 5306
_diffrn_reflns_theta_full 25.02
_diffrn_reflns_theta_max 25.02
_diffrn_reflns_theta_min 1.86
_diffrn_standards_decay_% 0
_diffrn_standards_interval_count 0
_diffrn_standards_interval_time 0
_diffrn_standards_number 0
_exptl_absorpt_coefficient_mu 2.018
_exptl_absorpt_correction_T_max 0.699
_exptl_absorpt_correction_T_min 0.553
_exptl_absorpt_correction_type multi-scan
_exptl_absorpt_process_details '(SADABS; Sheldrick, 1996)'
_exptl_crystal_colour colourless
_exptl_crystal_density_diffrn 2.071
_exptl_crystal_density_method 'not measured'
_exptl_crystal_description block
_exptl_crystal_F_000 612
_exptl_crystal_size_max 0.32
_exptl_crystal_size_mid 0.26
_exptl_crystal_size_min 0.18
_refine_diff_density_max 3.446
_refine_diff_density_min -1.029
_refine_ls_extinction_method none
_refine_ls_goodness_of_fit_ref 1.067
_refine_ls_hydrogen_treatment constr
_refine_ls_matrix_type full
_refine_ls_number_parameters 283
_refine_ls_number_reflns 3493
_refine_ls_number_restraints 0
_refine_ls_restrained_S_all 1.067
_refine_ls_R_factor_all 0.0502
_refine_ls_R_factor_gt 0.0436
_refine_ls_shift/su_max 0.000
_refine_ls_shift/su_mean 0.000
_refine_ls_structure_factor_coef Fsqd
_refine_ls_weighting_details 'calc w = 1/[\s^2^(Fo^2^)+(0.0841P)^2^] where P = (Fo^2^+2Fc^2^)/3'
_refine_ls_weighting_scheme calc
_refine_ls_wR_factor_gt 0.1078
_refine_ls_wR_factor_ref 0.1182
_reflns_number_gt 2999
_reflns_number_total 3493
_reflns_threshold_expression I>2\s(I)
_cod_data_source_file ob6444.cif
_cod_data_source_block I
_cod_depositor_comments
;
The following automatic conversions were performed:
'_symmetry_cell_setting' value 'Triclinic' changed to 'triclinic'
according to '/home/saulius/struct/CIF-dictionaries/cif_core.dic'
dictionary named 'cif_core.dic' version 2.4.1 from 2010-06-29.

Automatic conversion script
Id: cif_fix_enum 1527 2010-12-29 10:47:43Z saulius 

The following automatic conversions were performed:

'_symmetry_cell_setting' value 'Triclinic' changed to 'triclinic'
according to /home/saulius/struct/CIF-dictionaries/cif_core.dic
dictionary named 'cif_core.dic' version 2.4.1 from 2010-06-29.

Automatic conversion script
Id: cif_fix_values 1715 2011-07-08 13:25:40Z adriana 
;
_cod_database_code 2204939

loop_
_symmetry_equiv_pos_as_xyz
'x, y, z'
'-x, -y, -z'

loop_
_atom_site_label
_atom_site_fract_x
_atom_site_fract_y
_atom_site_fract_z
_atom_site_U_iso_or_equiv
_atom_site_adp_type
_atom_site_calc_flag
_atom_site_refinement_flags
_atom_site_occupancy
_atom_site_type_symbol
Ag1 0.69262(4) 0.78451(4) 0.94922(3) 0.04570(16) Uani d . 1 Ag
Ag2 0.0000 1.0000 1.0000 0.04001(17) Uani d S 1 Ag
Ag3 0.5000 0.5000 1.0000 0.04101(18) Uani d S 1 Ag
N1 0.4868(4) 1.3292(5) 1.6375(4) 0.0471(10) Uani d . 1 N
N2 1.0062(5) 0.1639(5) 0.3478(4) 0.0452(10) Uani d . 1 N
N3 0.0462(4) 0.8229(4) 1.0705(3) 0.0369(8) Uani d . 1 N
H3A -0.0012 0.8346 1.1369 0.044 Uiso calc R 1 H
H3B 0.0112 0.7375 1.0143 0.044 Uiso calc R 1 H
N4 0.2878(4) 0.5072(4) 0.9275(3) 0.0374(8) Uani d . 1 N
H4A 0.2678 0.4263 0.8616 0.045 Uiso calc R 1 H
H4B 0.2294 0.5007 0.9836 0.045 Uiso calc R 1 H
O1 0.6288(4) 0.9274(4) 1.1106(3) 0.0438(8) Uani d . 1 O
O2 0.7773(4) 0.8365(4) 1.2238(3) 0.0506(9) Uani d . 1 O
O3 0.3923(6) 1.4070(6) 1.6248(4) 0.0857(16) Uani d . 1 O
O4 0.5407(5) 1.3308(6) 1.7369(4) 0.0695(12) Uani d . 1 O
O5 0.7371(4) 0.6517(4) 0.7726(3) 0.0541(10) Uani d . 1 O
O6 0.8831(4) 0.5589(4) 0.8850(3) 0.0420(8) Uani d . 1 O
O7 0.9545(6) 0.1712(5) 0.2505(4) 0.0689(13) Uani d . 1 O
O8 1.0909(6) 0.0740(5) 0.3564(4) 0.0796(15) Uani d . 1 O
C1 0.6850(5) 0.9213(5) 1.2117(4) 0.0346(10) Uani d . 1 C
C2 0.6331(4) 1.0297(5) 1.3234(4) 0.0301(9) Uani d . 1 C
C3 0.6865(5) 1.0345(5) 1.4395(4) 0.0335(10) Uani d . 1 C
H3 0.7544 0.9708 1.4480 0.040 Uiso calc R 1 H
C4 0.6389(5) 1.1337(5) 1.5427(4) 0.0337(10) Uani d . 1 C
H4 0.6749 1.1376 1.6203 0.040 Uiso calc R 1 H
C5 0.5374(5) 1.2259(5) 1.5280(4) 0.0341(10) Uani d . 1 C
C6 0.4811(5) 1.2243(5) 1.4145(4) 0.0401(11) Uani d . 1 C
H6 0.4127 1.2879 1.4070 0.048 Uiso calc R 1 H
C7 0.5292(5) 1.1257(5) 1.3128(4) 0.0385(10) Uani d . 1 C
H7 0.4922 1.1226 1.2357 0.046 Uiso calc R 1 H
C8 0.8299(5) 0.5636(5) 0.7848(4) 0.0345(10) Uani d . 1 C
C9 0.8752(4) 0.4598(5) 0.6697(4) 0.0278(9) Uani d . 1 C
C10 0.8186(5) 0.4604(5) 0.5556(4) 0.0323(10) Uani d . 1 C
H10 0.7514 0.5263 0.5507 0.039 Uiso calc R 1 H
C11 0.8616(5) 0.3638(5) 0.4500(4) 0.0328(9) Uani d . 1 C
H11 0.8242 0.3638 0.3739 0.039 Uiso calc R 1 H
C12 0.9619(5) 0.2671(5) 0.4602(4) 0.0317(9) Uani d . 1 C
C13 1.0198(5) 0.2633(5) 0.5720(4) 0.0362(10) Uani d . 1 C
H13 1.0863 0.1965 0.5763 0.043 Uiso calc R 1 H
C14 0.9763(5) 0.3610(5) 0.6765(4) 0.0342(9) Uani d . 1 C
H14 1.0147 0.3611 0.7524 0.041 Uiso calc R 1 H
C15 0.1959(5) 0.8056(5) 1.1044(4) 0.0404(10) Uani d . 1 C
H15A 0.2008 0.7214 1.1338 0.048 Uiso calc R 1 H
H15B 0.2333 0.8931 1.1703 0.048 Uiso calc R 1 H
C16 0.2869(5) 0.7829(5) 0.9971(5) 0.0428(11) Uani d . 1 C
H16A 0.2765 0.8649 0.9657 0.051 Uiso calc R 1 H
H16B 0.3848 0.7873 1.0278 0.051 Uiso calc R 1 H
C17 0.2549(5) 0.6393(5) 0.8914(4) 0.0397(10) Uani d . 1 C
H17A 0.1560 0.6307 0.8624 0.048 Uiso calc R 1 H
H17B 0.3100 0.6423 0.8248 0.048 Uiso calc R 1 H

loop_
_atom_site_aniso_label
_atom_site_aniso_U_11
_atom_site_aniso_U_22
_atom_site_aniso_U_33
_atom_site_aniso_U_12
_atom_site_aniso_U_13
_atom_site_aniso_U_23
Ag1 0.0552(3) 0.0479(3) 0.0307(2) 0.01787(18) 0.00715(17) 0.00524(17)
Ag2 0.0442(3) 0.0396(3) 0.0369(3) 0.0157(2) 0.0009(2) 0.0120(2)
Ag3 0.0410(3) 0.0449(3) 0.0399(3) 0.0170(2) 0.0024(2) 0.0158(2)
N1 0.052(3) 0.049(3) 0.037(2) 0.013(2) 0.0098(19) 0.006(2)
N2 0.055(3) 0.041(2) 0.037(2) 0.011(2) 0.009(2) 0.0061(19)
N3 0.040(2) 0.041(2) 0.0298(19) 0.0093(16) 0.0044(15) 0.0094(17)
N4 0.044(2) 0.0360(19) 0.0311(19) 0.0097(16) 0.0025(16) 0.0085(16)
O1 0.0516(19) 0.0465(19) 0.0303(17) 0.0124(15) 0.0043(15) 0.0066(15)
O2 0.057(2) 0.052(2) 0.042(2) 0.0258(18) 0.0090(17) 0.0082(17)
O3 0.103(4) 0.093(4) 0.056(3) 0.064(3) 0.016(3) 0.008(3)
O4 0.086(3) 0.084(3) 0.031(2) 0.025(2) 0.010(2) 0.003(2)
O5 0.069(2) 0.058(2) 0.0340(19) 0.033(2) 0.0084(17) 0.0078(17)
O6 0.0508(19) 0.0456(19) 0.0256(17) 0.0009(15) 0.0026(14) 0.0065(15)
O7 0.100(3) 0.071(3) 0.030(2) 0.028(2) 0.007(2) 0.0045(19)
O8 0.099(3) 0.077(3) 0.056(3) 0.052(3) 0.012(2) 0.004(2)
C1 0.038(2) 0.030(2) 0.034(3) 0.0013(19) 0.008(2) 0.0076(19)
C2 0.032(2) 0.030(2) 0.028(2) 0.0027(17) 0.0022(17) 0.0087(18)
C3 0.034(2) 0.036(2) 0.031(2) 0.0068(19) -0.0008(19) 0.013(2)
C4 0.039(2) 0.038(2) 0.022(2) 0.0016(19) 0.0003(18) 0.0083(19)
C5 0.039(2) 0.034(2) 0.027(2) 0.0021(19) 0.0053(18) 0.0061(19)
C6 0.042(2) 0.044(3) 0.035(3) 0.020(2) 0.006(2) 0.010(2)
C7 0.044(3) 0.043(3) 0.028(2) 0.013(2) 0.0020(19) 0.010(2)
C8 0.039(2) 0.034(2) 0.027(2) -0.0021(19) 0.0066(19) 0.0040(19)
C9 0.028(2) 0.031(2) 0.025(2) -0.0005(16) 0.0000(16) 0.0101(18)
C10 0.034(2) 0.034(2) 0.030(2) 0.0060(18) 0.0005(18) 0.0114(19)
C11 0.036(2) 0.036(2) 0.026(2) 0.0007(18) 0.0011(18) 0.0104(19)
C12 0.038(2) 0.030(2) 0.024(2) 0.0010(18) 0.0051(18) 0.0044(18)
C13 0.038(2) 0.037(2) 0.034(2) 0.0143(19) 0.0021(19) 0.010(2)
C14 0.041(2) 0.037(2) 0.025(2) 0.0065(19) 0.0004(18) 0.0100(19)
C15 0.051(3) 0.033(2) 0.034(2) 0.007(2) -0.006(2) 0.0066(19)
C16 0.035(2) 0.039(2) 0.057(3) 0.0078(19) 0.002(2) 0.019(2)
C17 0.040(2) 0.050(3) 0.035(2) 0.012(2) 0.0044(19) 0.021(2)

loop_
_atom_type_symbol
_atom_type_description
_atom_type_scat_dispersion_real
_atom_type_scat_dispersion_imag
_atom_type_scat_source
C C 0.0033 0.0016 'International Tables Vol C Tables 4.2.6.8 and 6.1.1.4'
H H 0.0000 0.0000 'International Tables Vol C Tables 4.2.6.8 and 6.1.1.4'
N N 0.0061 0.0033 'International Tables Vol C Tables 4.2.6.8 and 6.1.1.4'
O O 0.0106 0.0060 'International Tables Vol C Tables 4.2.6.8 and 6.1.1.4'
Ag Ag -0.8971 1.1015 'International Tables Vol C Tables 4.2.6.8 and 6.1.1.4'

loop_
_geom_angle_atom_site_label_1
_geom_angle_atom_site_label_2
_geom_angle_atom_site_label_3
_geom_angle_site_symmetry_1
_geom_angle
_geom_angle_publ_flag
O1 Ag1 O5 . 172.24(13) y
N3 Ag2 N3 2_577 180.0000(10) y
N4 Ag3 N4 2_667 180.0000(10) y
O3 N1 O4 . 123.8(5) ?
O3 N1 C5 . 118.5(5) ?
O4 N1 C5 . 117.7(4) ?
O7 N2 O8 . 123.8(5) ?
O7 N2 C12 . 117.8(4) ?
O8 N2 C12 . 118.4(4) ?
C15 N3 Ag2 . 118.2(3) ?
C15 N3 H3A . 107.8 ?
Ag2 N3 H3A . 107.8 ?
C15 N3 H3B . 107.8 ?
Ag2 N3 H3B . 107.8 ?
H3A N3 H3B . 107.1 ?
C17 N4 Ag3 . 117.2(3) ?
C17 N4 H4A . 108.0 ?
Ag3 N4 H4A . 108.0 ?
C17 N4 H4B . 108.0 ?
Ag3 N4 H4B . 108.0 ?
H4A N4 H4B . 107.2 ?
C1 O1 Ag1 . 118.3(3) ?
C8 O5 Ag1 . 108.3(3) ?
O2 C1 O1 . 125.8(4) ?
O2 C1 C2 . 119.7(5) ?
O1 C1 C2 . 114.5(4) ?
C3 C2 C7 . 118.7(4) ?
C3 C2 C1 . 120.2(4) ?
C7 C2 C1 . 121.1(4) ?
C4 C3 C2 . 120.5(4) ?
C4 C3 H3 . 119.7 ?
C2 C3 H3 . 119.7 ?
C5 C4 C3 . 118.7(4) ?
C5 C4 H4 . 120.6 ?
C3 C4 H4 . 120.6 ?
C4 C5 C6 . 122.6(4) ?
C4 C5 N1 . 118.3(4) ?
C6 C5 N1 . 119.0(4) ?
C7 C6 C5 . 118.2(4) ?
C7 C6 H6 . 120.9 ?
C5 C6 H6 . 120.9 ?
C6 C7 C2 . 121.2(4) ?
C6 C7 H7 . 119.4 ?
C2 C7 H7 . 119.4 ?
O6 C8 O5 . 124.6(4) ?
O6 C8 C9 . 119.0(4) ?
O5 C8 C9 . 116.4(4) ?
C14 C9 C10 . 119.5(4) ?
C14 C9 C8 . 119.3(4) ?
C10 C9 C8 . 121.2(4) ?
C11 C10 C9 . 120.5(4) ?
C11 C10 H10 . 119.7 ?
C9 C10 H10 . 119.7 ?
C10 C11 C12 . 118.4(4) ?
C10 C11 H11 . 120.8 ?
C12 C11 H11 . 120.8 ?
C11 C12 C13 . 122.5(4) ?
C11 C12 N2 . 118.2(4) ?
C13 C12 N2 . 119.3(4) ?
C14 C13 C12 . 118.3(4) ?
C14 C13 H13 . 120.8 ?
C12 C13 H13 . 120.8 ?
C13 C14 C9 . 120.7(4) ?
C13 C14 H14 . 119.6 ?
C9 C14 H14 . 119.6 ?
N3 C15 C16 . 112.3(4) ?
N3 C15 H15A . 109.1 ?
C16 C15 H15A . 109.1 ?
N3 C15 H15B . 109.1 ?
C16 C15 H15B . 109.1 ?
H15A C15 H15B . 107.9 ?
C17 C16 C15 . 116.3(4) ?
C17 C16 H16A . 108.2 ?
C15 C16 H16A . 108.2 ?
C17 C16 H16B . 108.2 ?
C15 C16 H16B . 108.2 ?
H16A C16 H16B . 107.4 ?
N4 C17 C16 . 112.0(4) ?
N4 C17 H17A . 109.2 ?
C16 C17 H17A . 109.2 ?
N4 C17 H17B . 109.2 ?
C16 C17 H17B . 109.2 ?
H17A C17 H17B . 107.9 ?

loop_
_geom_bond_atom_site_label_1
_geom_bond_atom_site_label_2
_geom_bond_site_symmetry_2
_geom_bond_distance
_geom_bond_publ_flag
Ag1 O1 . 2.087(5) y
Ag1 O5 . 2.124(5) y
Ag2 N3 2_577 2.151(5) ?
Ag2 N3 . 2.151(5) y
Ag3 N4 2_667 2.150(6) ?
Ag3 N4 . 2.150(6) y
N1 O3 . 1.224(6) ?
N1 O4 . 1.226(7) ?
N1 C5 . 1.468(7) ?
N2 O7 . 1.225(7) ?
N2 O8 . 1.229(6) ?
N2 C12 . 1.467(6) ?
N3 C15 . 1.484(7) ?
N3 H3A . 0.9000 ?
N3 H3B . 0.9000 ?
N4 C17 . 1.491(6) ?
N4 H4A . 0.9000 ?
N4 H4B . 0.9000 ?
O1 C1 . 1.275(6) ?
O2 C1 . 1.255(6) ?
O5 C8 . 1.281(6) ?
O6 C8 . 1.251(6) ?
C1 C2 . 1.511(7) ?
C2 C3 . 1.393(7) ?
C2 C7 . 1.406(7) ?
C3 C4 . 1.391(7) ?
C3 H3 . 0.9300 ?
C4 C5 . 1.377(7) ?
C4 H4 . 0.9300 ?
C5 C6 . 1.383(7) ?
C6 C7 . 1.379(7) ?
C6 H6 . 0.9300 ?
C7 H7 . 0.9300 ?
C8 C9 . 1.494(7) ?
C9 C14 . 1.395(6) ?
C9 C10 . 1.397(7) ?
C10 C11 . 1.381(7) ?
C10 H10 . 0.9300 ?
C11 C12 . 1.385(7) ?
C11 H11 . 0.9300 ?
C12 C13 . 1.386(7) ?
C13 C14 . 1.380(7) ?
C13 H13 . 0.9300 ?
C14 H14 . 0.9300 ?
C15 C16 . 1.531(8) ?
C15 H15A . 0.9700 ?
C15 H15B . 0.9700 ?
C16 C17 . 1.524(7) ?
C16 H16A . 0.9700 ?
C16 H16B . 0.9700 ?
C17 H17A . 0.9700 ?
C17 H17B . 0.9700 ?

loop_
_geom_hbond_atom_site_label_D
_geom_hbond_atom_site_label_H
_geom_hbond_atom_site_label_A
_geom_hbond_site_symmetry_A
_geom_hbond_distance_DH
_geom_hbond_distance_HA
_geom_hbond_distance_DA
_geom_hbond_angle_DHA
_geom_hbond_publ_flag
N4 H4B O6 2_667 0.90 2.13 3.008(7) 167 yes
N4 H4A O2 2_667 0.90 2.39 3.203(9) 150 yes
N3 H3B O6 1_455 0.90 2.14 3.025(7) 167 yes
N3 H3A O2 1_455 0.90 2.40 3.204(8) 149 yes
